data_1551773
loop_
_publ_author_name
'IVANOVA, B. B.'
'KOLEV, T.'
'Mayer-FIGGE, H.'
'SHELDRICK, W. S.'

_publ_section_title
;
 Crystal Structure of 1-Methyl-4-[2-(4-hydroxyphenyl)ethenyl]pyridinium
 hydrogensquarate
;
_journal_name_full 'X-ray Structure Analysis Online'
_journal_page_first 25
_journal_paper_doi 10.2116/xraystruct.26.25
_journal_volume 26
_journal_year 2010
_chemical_formula_moiety 'C14 H14 N O, C4 H O4'
_chemical_formula_sum 'C18 H15 N O5'
_chemical_formula_weight 325.31
_space_group_IT_number 14
_space_group_name_Hall '-P 2ybc'
_space_group_name_H-M_alt 'P 1 21/c 1'
_symmetry_cell_setting monoclinic
_symmetry_space_group_name_Hall '-P 2ybc'
_symmetry_space_group_name_H-M 'P 1 21/c 1'
_atom_sites_solution_hydrogens geom
_atom_sites_solution_primary direct
_atom_sites_solution_secondary difmap
_audit_creation_method SHELXL-97
_cell_angle_alpha 90.00
_cell_angle_beta 94.00(3)
_cell_angle_gamma 90.00
_cell_formula_units_Z 4
_cell_length_a 7.3400(15)
_cell_length_b 9.4400(19)
_cell_length_c 23.000(5)
_cell_measurement_temperature 294(2)
_cell_volume 1589.8(6)
_computing_structure_refinement 'SHELXL-97 (Sheldrick, 1997)'
_computing_structure_solution 'SHELXS-97 (Sheldrick, 1990)'
_diffrn_ambient_temperature 294(2)
_diffrn_measured_fraction_theta_full 0.995
_diffrn_measured_fraction_theta_max 0.995
_diffrn_measurement_device_type 'Siemens P4, four-circle'
_diffrn_measurement_method '\w scans'
_diffrn_radiation_monochromator graphite
_diffrn_radiation_source 'fine-focus sealed tube'
_diffrn_radiation_type MoK\a
_diffrn_radiation_wavelength 0.71073
_diffrn_reflns_av_R_equivalents 0.0860
_diffrn_reflns_av_sigmaI/netI 0.1312
_diffrn_reflns_limit_h_max 8
_diffrn_reflns_limit_h_min 0
_diffrn_reflns_limit_k_max 11
_diffrn_reflns_limit_k_min 0
_diffrn_reflns_limit_l_max 27
_diffrn_reflns_limit_l_min -27
_diffrn_reflns_number 3027
_diffrn_reflns_theta_full 25.06
_diffrn_reflns_theta_max 25.06
_diffrn_reflns_theta_min 1.78
_diffrn_standards_decay_% 0
_diffrn_standards_interval_count 97
_diffrn_standards_number 3
_exptl_absorpt_coefficient_mu 0.100
_exptl_absorpt_correction_T_max 0.9851
_exptl_absorpt_correction_T_min 0.9525
_exptl_absorpt_correction_type psi-scan
_exptl_absorpt_process_details
;
XPREP 
;
_exptl_crystal_colour yellow
_exptl_crystal_density_diffrn 1.359
_exptl_crystal_density_method 'not measured'
_exptl_crystal_description plate
_exptl_crystal_F_000 680
_exptl_crystal_size_max 0.49
_exptl_crystal_size_mid 0.42
_exptl_crystal_size_min 0.15
_refine_diff_density_max 0.217
_refine_diff_density_min -0.254
_refine_diff_density_rms 0.055
_refine_ls_extinction_method none
_refine_ls_goodness_of_fit_ref 0.986
_refine_ls_hydrogen_treatment constr
_refine_ls_matrix_type full
_refine_ls_number_parameters 220
_refine_ls_number_reflns 2807
_refine_ls_number_restraints 0
_refine_ls_restrained_S_all 0.986
_refine_ls_R_factor_all 0.2298
_refine_ls_R_factor_gt 0.0738
_refine_ls_shift/su_max 0.000
_refine_ls_shift/su_mean 0.000
_refine_ls_structure_factor_coef Fsqd
_refine_ls_weighting_details 'calc w=1/[\s^2^(Fo^2^)+(0.0758P)^2^+0.0000P] where P=(Fo^2^+2Fc^2^)/3'
_refine_ls_weighting_scheme calc
_refine_ls_wR_factor_gt 0.1396
_refine_ls_wR_factor_ref 0.2003
_reflns_number_gt 1028
_reflns_number_total 2807
_reflns_threshold_expression >2sigma(I)
_cod_data_source_file 26_25_1.cif
_cod_data_source_block 07-1
_cod_depositor_comments
;
The following automatic conversions were performed:

'_exptl_absorpt_correction_type' value 'Psi-scan' changed to
'psi-scan' according to
/home/andrius/struct/COD-crude-data/automatic-downloads/current/J-STAGE/lib/dictionaries/cif_core.dic
dictionary named 'cif_core.dic' version 2.4.2 from 2011-04-26.

'_symmetry_cell_setting' value 'Monoclinic' changed to 'monoclinic'
according to
/home/andrius/struct/COD-crude-data/automatic-downloads/current/J-STAGE/lib/dictionaries/cif_core.dic
dictionary named 'cif_core.dic' version 2.4.2 from 2011-04-26.

Automatic conversion script
Id: cif_fix_values 6524 2018-11-02 12:15:13Z antanas 
;
_cod_original_sg_symbol_H-M P21/c
_cod_database_code 1551773

loop_
_symmetry_equiv_pos_as_xyz
'x, y, z'
'-x, y+1/2, -z+1/2'
'-x, -y, -z'
'x, -y-1/2, z-1/2'

loop_
_atom_site_label
_atom_site_type_symbol
_atom_site_fract_x
_atom_site_fract_y
_atom_site_fract_z
_atom_site_U_iso_or_equiv
_atom_site_adp_type
_atom_site_occupancy
_atom_site_symmetry_multiplicity
_atom_site_calc_flag
_atom_site_refinement_flags
O1 O 0.1584(6) 0.9284(4) 0.25907(14) 0.0707(11) Uani 1 1 d .
H1 H 0.1083 0.8786 0.2335 0.106 Uiso 1 1 calc R
O2 O -0.1409(6) 0.8107(4) 0.54015(16) 0.0806(13) Uani 1 1 d .
H2 H -0.1344 0.8610 0.5113 0.121 Uiso 1 1 calc R
N3 N 0.3931(6) 0.3819(5) 0.67072(17) 0.0550(12) Uani 1 1 d .
O4 O -0.0328(6) 0.6996(4) 0.66986(16) 0.0812(13) Uani 1 1 d .
C5 C 0.2347(7) 0.7052(6) 0.4164(2) 0.0535(14) Uani 1 1 d .
O6 O 0.2932(5) 0.9421(4) 0.68665(16) 0.0844(13) Uani 1 1 d .
C7 C 0.2867(7) 0.4212(6) 0.5722(2) 0.0599(15) Uani 1 1 d .
H7 H 0.2250 0.3871 0.5383 0.072 Uiso 1 1 calc R
C8 C 0.1808(7) 0.8527(6) 0.3097(2) 0.0557(14) Uani 1 1 d .
C9 C 0.3018(7) 0.3373(6) 0.6205(2) 0.0577(14) Uani 1 1 d .
H9 H 0.2487 0.2478 0.6191 0.069 Uiso 1 1 calc R
C10 C 0.3630(7) 0.5596(6) 0.5722(2) 0.0555(14) Uani 1 1 d .
C11 C 0.2758(7) 0.9159(6) 0.3582(2) 0.0655(16) Uani 1 1 d .
H11 H 0.3216 1.0072 0.3549 0.079 Uiso 1 1 calc R
C12 C 0.2571(7) 0.6208(6) 0.4698(2) 0.0646(16) Uani 1 1 d .
H12 H 0.2009 0.5325 0.4680 0.077 Uiso 1 1 calc R
C13 C 0.1170(7) 0.7130(6) 0.3139(2) 0.0635(15) Uani 1 1 d .
H13 H 0.0581 0.6688 0.2817 0.076 Uiso 1 1 calc R
C15 C 0.4012(7) 0.2904(5) 0.72371(19) 0.0692(17) Uani 1 1 d .
H15A H 0.5161 0.3042 0.7456 0.104 Uiso 1 1 calc R
H15B H 0.3895 0.1929 0.7122 0.104 Uiso 1 1 calc R
H15C H 0.3034 0.3152 0.7474 0.104 Uiso 1 1 calc R
O15 O 0.1919(5) 1.0484(4) 0.55389(15) 0.0777(12) Uani 1 1 d .
C16 C 0.3473(7) 0.6527(6) 0.5212(2) 0.0638(16) Uani 1 1 d .
H16 H 0.4039 0.7407 0.5246 0.077 Uiso 1 1 calc R
C17 C 0.1433(7) 0.6407(6) 0.3673(2) 0.0602(15) Uani 1 1 d .
H17 H 0.0996 0.5487 0.3703 0.072 Uiso 1 1 calc R
C18 C 0.3021(7) 0.8445(6) 0.4105(2) 0.0652(16) Uani 1 1 d .
H18 H 0.3647 0.8884 0.4421 0.078 Uiso 1 1 calc R
C19 C 0.0306(8) 0.7952(6) 0.6388(2) 0.0663(16) Uani 1 1 d .
C20 C 0.4622(7) 0.6009(6) 0.6247(2) 0.0645(16) Uani 1 1 d .
H20 H 0.5199 0.6887 0.6270 0.077 Uiso 1 1 calc R
C21 C 0.1316(7) 0.9538(6) 0.5854(2) 0.0576(14) Uani 1 1 d .
C22 C -0.0105(8) 0.8486(5) 0.5811(2) 0.0596(15) Uani 1 1 d .
C23 C 0.1804(8) 0.9052(6) 0.6467(2) 0.0610(15) Uani 1 1 d .
C24 C 0.4734(8) 0.5123(6) 0.6722(2) 0.0671(17) Uani 1 1 d .
H24 H 0.5378 0.5419 0.7063 0.080 Uiso 1 1 calc R

loop_
_atom_site_aniso_label
_atom_site_aniso_U_11
_atom_site_aniso_U_22
_atom_site_aniso_U_33
_atom_site_aniso_U_23
_atom_site_aniso_U_13
_atom_site_aniso_U_12
O1 0.089(3) 0.063(3) 0.060(2) 0.008(2) 0.004(2) -0.006(2)
O2 0.100(3) 0.076(3) 0.062(3) 0.000(2) -0.016(2) -0.025(3)
N3 0.059(3) 0.056(3) 0.050(3) -0.004(2) 0.008(2) 0.008(2)
O4 0.100(3) 0.072(3) 0.069(3) 0.006(2) -0.013(2) -0.016(3)
C5 0.055(4) 0.061(4) 0.046(3) -0.006(3) 0.007(3) 0.004(3)
O6 0.088(3) 0.087(3) 0.074(3) 0.003(2) -0.023(2) -0.017(3)
C7 0.070(4) 0.065(4) 0.045(3) -0.007(3) 0.004(3) -0.008(3)
C8 0.057(4) 0.058(4) 0.054(3) 0.000(3) 0.017(3) 0.008(3)
C9 0.060(4) 0.059(4) 0.054(3) -0.008(3) 0.003(3) -0.010(3)
C10 0.059(4) 0.052(3) 0.056(4) -0.005(3) 0.014(3) 0.007(3)
C11 0.083(4) 0.054(4) 0.059(4) -0.005(3) 0.006(3) 0.004(3)
C12 0.064(4) 0.065(4) 0.066(4) 0.001(3) 0.013(3) -0.004(3)
C13 0.061(4) 0.060(4) 0.070(4) -0.004(3) 0.005(3) -0.002(3)
C15 0.083(4) 0.074(4) 0.051(3) 0.012(3) 0.005(3) 0.004(4)
O15 0.084(3) 0.081(3) 0.066(3) 0.008(2) -0.013(2) -0.025(3)
C16 0.073(4) 0.063(4) 0.057(4) -0.003(3) 0.019(3) 0.004(3)
C17 0.060(4) 0.062(4) 0.060(4) 0.003(3) 0.013(3) -0.004(3)
C18 0.068(4) 0.065(4) 0.062(4) -0.008(3) 0.001(3) 0.000(3)
C19 0.080(5) 0.058(4) 0.060(4) -0.009(3) -0.004(3) -0.003(4)
C20 0.080(4) 0.054(4) 0.058(3) -0.011(3) -0.001(3) -0.001(3)
C21 0.064(4) 0.051(4) 0.058(4) -0.007(3) 0.003(3) 0.001(3)
C22 0.073(4) 0.055(4) 0.049(3) -0.008(3) -0.005(3) -0.001(3)
C23 0.064(4) 0.057(4) 0.062(4) -0.003(3) -0.005(3) 0.003(3)
C24 0.078(4) 0.065(4) 0.057(4) -0.014(3) 0.000(3) 0.002(4)

loop_
_atom_type_symbol
_atom_type_description
_atom_type_scat_dispersion_real
_atom_type_scat_dispersion_imag
_atom_type_scat_source
C C 0.0033 0.0016 'International Tables Vol C Tables 4.2.6.8 and 6.1.1.4'
H H 0.0000 0.0000 'International Tables Vol C Tables 4.2.6.8 and 6.1.1.4'
N N 0.0061 0.0033 'International Tables Vol C Tables 4.2.6.8 and 6.1.1.4'
O O 0.0106 0.0060 'International Tables Vol C Tables 4.2.6.8 and 6.1.1.4'

loop_
_geom_angle_atom_site_label_1
_geom_angle_atom_site_label_2
_geom_angle_atom_site_label_3
_geom_angle
C9 N3 C24 119.1(5)
C9 N3 C15 120.3(5)
C24 N3 C15 120.7(5)
C17 C5 C18 118.3(5)
C17 C5 C12 117.2(5)
C18 C5 C12 124.5(5)
C9 C7 C10 121.6(5)
O1 C8 C13 121.9(5)
O1 C8 C11 118.5(5)
C13 C8 C11 119.6(5)
N3 C9 C7 121.3(5)
C7 C10 C20 115.5(5)
C7 C10 C16 122.9(5)
C20 C10 C16 121.6(5)
C18 C11 C8 121.0(5)
C16 C12 C5 129.4(5)
C8 C13 C17 119.3(5)
C12 C16 C10 125.1(5)
C13 C17 C5 121.2(5)
C11 C18 C5 120.6(5)
O4 C19 C22 135.7(5)
O4 C19 C23 135.8(5)
C22 C19 C23 88.5(5)
C24 C20 C10 120.5(5)
O15 C21 C22 137.4(5)
O15 C21 C23 133.8(5)
C22 C21 C23 88.8(4)
O2 C22 C19 130.5(5)
O2 C22 C21 135.3(5)
C19 C22 C21 94.2(5)
O6 C23 C21 135.3(5)
O6 C23 C19 136.2(5)
C21 C23 C19 88.5(4)
N3 C24 C20 121.9(5)

loop_
_geom_bond_atom_site_label_1
_geom_bond_atom_site_label_2
_geom_bond_distance
O1 C8 1.367(5)
O2 C22 1.344(5)
N3 C9 1.362(5)
N3 C24 1.364(6)
N3 C15 1.492(5)
O4 C19 1.260(6)
C5 C17 1.411(6)
C5 C18 1.415(7)
C5 C12 1.463(6)
O6 C23 1.243(6)
C7 C9 1.362(6)
C7 C10 1.421(7)
C8 C13 1.405(7)
C8 C11 1.405(6)
C10 C20 1.422(6)
C10 C16 1.463(6)
C11 C18 1.381(6)
C12 C16 1.348(6)
C13 C17 1.406(6)
O15 C21 1.250(6)
C19 C22 1.433(7)
C19 C23 1.514(8)
C20 C24 1.373(7)
C21 C22 1.439(7)
C21 C23 1.502(7)

loop_
_geom_hbond_atom_site_label_D
_geom_hbond_atom_site_label_H
_geom_hbond_atom_site_label_A
_geom_hbond_distance_DH
_geom_hbond_distance_HA
_geom_hbond_distance_DA
_geom_hbond_angle_DHA
O2 H2 O15 0.82 3.08 3.316(5) 99.4
